data_7251607
loop_
_publ_author_name
'Li, Qiuyu'
'Wu, Ruixue'
'Wu, Tianbao'
'Wei, Renkang'
'Li, Zhijiao'
'Gao, Shang'
'Wang, Minyan'
'Yao, Hequan'
'Lin, Aijun'

_publ_section_title
;
 Palladium-catalyzed asymmetric sequential hydroalkylation and
 hydroamination of 1,3-enynes with 3-hydroxyindoles
;
_journal_issue 7
_journal_name_full 'Green Chemistry'
_journal_page_first 3232
_journal_page_last 3242
_journal_paper_doi 10.1039/D5GC05558J
_journal_volume 28
_journal_year 2026
_chemical_absolute_configuration rmad
_chemical_formula_moiety 'C20 H17 N O3'
_chemical_formula_sum 'C20 H17 N O3'
_chemical_formula_weight 319.35
_space_group_crystal_system orthorhombic
_space_group_IT_number 19
_space_group_name_Hall 'P 2ac 2ab'
_space_group_name_H-M_alt 'P 21 21 21'
_atom_sites_solution_hydrogens geom
_atom_sites_solution_primary dual
_audit_creation_date 2023-06-10
_audit_creation_method
;
Olex2 1.5
(compiled 2023.03.06 svn.rbb2c1857 for OlexSys, GUI svn.r6748)
;
_audit_update_record
;
2023-06-10 deposited with the CCDC.	2026-01-12 downloaded from the CCDC.
;
_cell_angle_alpha 90
_cell_angle_beta 90
_cell_angle_gamma 90
_cell_formula_units_Z 4
_cell_length_a 8.4028(2)
_cell_length_b 10.9104(3)
_cell_length_c 17.5842(4)
_cell_measurement_reflns_used 9842
_cell_measurement_temperature 100
_cell_measurement_theta_max 74.484
_cell_measurement_theta_min 5.030
_cell_volume 1612.08(7)
_computing_cell_refinement 'SAINT V8.40A (Bruker, 2019)'
_computing_data_reduction 'SAINT V8.40A (Bruker, 2019)'
_computing_molecular_graphics 'Olex2 1.5 (Dolomanov et al., 2009)'
_computing_publication_material 'Olex2 1.5 (Dolomanov et al., 2009)'
_computing_structure_refinement 'SHELXL 2019/2 (Sheldrick, 2015)'
_computing_structure_solution 'SHELXT  (Sheldrick, 2015)'
_diffrn_ambient_temperature 100
_diffrn_measured_fraction_theta_full 1.000
_diffrn_measured_fraction_theta_max 0.999
_diffrn_measurement_device_type 'D8 VENTURE'
_diffrn_measurement_method '\f and \w scans'
_diffrn_radiation_type CuK\a
_diffrn_radiation_wavelength 1.54178
_diffrn_reflns_av_R_equivalents 0.0852
_diffrn_reflns_av_unetI/netI 0.0432
_diffrn_reflns_Laue_measured_fraction_full 1.000
_diffrn_reflns_Laue_measured_fraction_max 0.999
_diffrn_reflns_limit_h_max 9
_diffrn_reflns_limit_h_min -10
_diffrn_reflns_limit_k_max 13
_diffrn_reflns_limit_k_min -13
_diffrn_reflns_limit_l_max 21
_diffrn_reflns_limit_l_min -21
_diffrn_reflns_number 23262
_diffrn_reflns_point_group_measured_fraction_full 1.000
_diffrn_reflns_point_group_measured_fraction_max 0.998
_diffrn_reflns_theta_full 67.679
_diffrn_reflns_theta_max 74.470
_diffrn_reflns_theta_min 4.770
_diffrn_source_current 1.2
_diffrn_source_power 0.06
_diffrn_source_voltage 50.0
_diffrn_standards_number 0
_exptl_absorpt_coefficient_mu 0.718
_exptl_absorpt_correction_T_max 0.7538
_exptl_absorpt_correction_T_min 0.5074
_exptl_absorpt_correction_type multi-scan
_exptl_absorpt_process_details
;
SADABS-2016/2 (Bruker,2016/2) was used for absorption correction.
wR2(int) was 0.1520 before and 0.0973 after correction.
The Ratio of minimum to maximum transmission is 0.6731.
The \l/2 correction factor is Not present.
;
_exptl_crystal_colour colourless
_exptl_crystal_colour_primary colourless
_exptl_crystal_density_diffrn 1.316
_exptl_crystal_description block
_exptl_crystal_F_000 672
_exptl_crystal_size_max 0.11
_exptl_crystal_size_mid 0.04
_exptl_crystal_size_min 0.03
_refine_diff_density_max 0.166
_refine_diff_density_min -0.182
_refine_diff_density_rms 0.041
_refine_ls_abs_structure_details
;
 Flack x determined using 1245 quotients [(I+)-(I-)]/[(I+)+(I-)]
 (Parsons, Flack and Wagner, Acta Cryst. B69 (2013) 249-259).
;
_refine_ls_abs_structure_Flack 0.08(13)
_refine_ls_extinction_method none
_refine_ls_goodness_of_fit_ref 1.035
_refine_ls_hydrogen_treatment constr
_refine_ls_matrix_type full
_refine_ls_number_parameters 218
_refine_ls_number_reflns 3295
_refine_ls_number_restraints 0
_refine_ls_restrained_S_all 1.035
_refine_ls_R_factor_all 0.0366
_refine_ls_R_factor_gt 0.0337
_refine_ls_shift/su_max 0.000
_refine_ls_shift/su_mean 0.000
_refine_ls_structure_factor_coef Fsqd
_refine_ls_weighting_details 'w=1/[\s^2^(Fo^2^)+(0.0401P)^2^+0.2589P] where P=(Fo^2^+2Fc^2^)/3'
_refine_ls_weighting_scheme calc
_refine_ls_wR_factor_gt 0.0840
_refine_ls_wR_factor_ref 0.0865
_reflns_Friedel_coverage 0.732
_reflns_Friedel_fraction_full 1.000
_reflns_Friedel_fraction_max 0.997
_reflns_number_gt 3100
_reflns_number_total 3295
_reflns_threshold_expression 'I > 2\s(I)'
_cod_data_source_file d5gc05558j2.cif
_cod_data_source_block cu_2023946_0m
_cod_database_code 7251607
_shelx_shelxl_version_number 2019/2
_shelx_space_group_comment
;
The symmetry employed for this shelxl refinement is uniquely defined
by the following loop, which should always be used as a source of
symmetry information in preference to the above space-group names.
They are only intended as comments.
;
_shelx_estimated_absorpt_t_max 0.979
_shelx_estimated_absorpt_t_min 0.925
_olex2_refinement_description
;
1. Fixed Uiso
 At 1.2 times of:
  All C(H) groups, All C(H,H) groups
 At 1.5 times of:
  All C(H,H,H) groups
2.a Ternary CH refined with riding coordinates:
 C7(H7)
2.b Secondary CH2 refined with riding coordinates:
 C10(H10A,H10B)
2.c Aromatic/amide H refined with riding coordinates:
 C14(H14), C16(H16), C17(H17), C6(H6), C15(H15), C9(H9), C8(H8), C5(H5),
 C4(H4), C2(H2), C3(H3)
2.d Idealised Me refined as rotating group:
 C21(H21A,H21B,H21C)
;
_olex2_submission_special_instructions 'No special instructions were received'

loop_
_space_group_symop_operation_xyz
'x, y, z'
'-x+1/2, -y, z+1/2'
'-x, y+1/2, -z+1/2'
'x+1/2, -y+1/2, -z'

loop_
_atom_site_label
_atom_site_type_symbol
_atom_site_fract_x
_atom_site_fract_y
_atom_site_fract_z
_atom_site_U_iso_or_equiv
_atom_site_adp_type
_atom_site_occupancy
_atom_site_site_symmetry_order
_atom_site_calc_flag
_atom_site_refinement_flags_posn
_atom_site_refinement_flags_adp
_atom_site_refinement_flags_occupancy
_atom_site_disorder_assembly
_atom_site_disorder_group
O1 O 0.56627(17) 0.61720(13) 0.57320(8) 0.0240(3) Uani 1 1 d . . . . .
O3 O 0.4309(2) 0.27571(14) 0.60035(10) 0.0336(4) Uani 1 1 d . . . . .
O2 O 0.6809(2) 0.34003(15) 0.61811(11) 0.0392(4) Uani 1 1 d . . . . .
N1 N 0.3020(2) 0.44883(15) 0.68727(9) 0.0212(3) Uani 1 1 d . . . . .
C13 C 0.2844(2) 0.56781(17) 0.58053(11) 0.0198(4) Uani 1 1 d . . . . .
C18 C 0.1999(2) 0.49861(17) 0.63493(11) 0.0197(4) Uani 1 1 d . . . . .
C12 C 0.4523(2) 0.56241(17) 0.59974(10) 0.0199(4) Uani 1 1 d . . . . .
C14 C 0.2050(2) 0.62919(17) 0.52193(11) 0.0213(4) Uani 1 1 d . . . . .
H14 H 0.262334 0.675693 0.485395 0.026 Uiso 1 1 calc R U . . .
C11 C 0.4657(2) 0.46607(17) 0.66460(11) 0.0210(4) Uani 1 1 d . . . . .
C20 C 0.1361(2) 0.43814(18) 0.80314(11) 0.0225(4) Uani 1 1 d . . . . .
C16 C -0.0421(3) 0.55196(18) 0.57287(11) 0.0237(4) Uani 1 1 d . . . . .
H16 H -0.154849 0.547806 0.569643 0.028 Uiso 1 1 calc R U . . .
C17 C 0.0342(2) 0.49001(18) 0.63120(11) 0.0221(4) Uani 1 1 d . . . . .
H17 H -0.024065 0.443383 0.667345 0.027 Uiso 1 1 calc R U . . .
C7 C 0.2576(3) 0.37373(18) 0.75226(11) 0.0230(4) Uani 1 1 d . . . . .
H7 H 0.212846 0.293988 0.734115 0.028 Uiso 1 1 calc R U . . .
C19 C 0.5404(3) 0.35269(18) 0.62640(11) 0.0237(4) Uani 1 1 d . . . . .
C6 C 0.0235(3) 0.36957(19) 0.84237(11) 0.0257(4) Uani 1 1 d . . . . .
H6 H 0.014602 0.284071 0.833077 0.031 Uiso 1 1 calc R U . . .
C15 C 0.0412(3) 0.62059(18) 0.51842(11) 0.0236(4) Uani 1 1 d . . . . .
H15 H -0.015243 0.661283 0.479006 0.028 Uiso 1 1 calc R U . . .
C10 C 0.5687(3) 0.5029(2) 0.73207(11) 0.0269(4) Uani 1 1 d . . . . .
H10A H 0.682472 0.502705 0.717502 0.032 Uiso 1 1 calc R U . . .
H10B H 0.539938 0.586195 0.749649 0.032 Uiso 1 1 calc R U . . .
C9 C 0.5389(3) 0.4107(2) 0.79412(12) 0.0292(5) Uani 1 1 d . . . . .
H9 H 0.621012 0.395117 0.829980 0.035 Uiso 1 1 calc R U . . .
C8 C 0.4025(3) 0.35023(18) 0.80075(12) 0.0280(5) Uani 1 1 d . . . . .
H8 H 0.395744 0.288123 0.838480 0.034 Uiso 1 1 calc R U . . .
C5 C -0.0760(3) 0.4253(2) 0.89513(12) 0.0293(5) Uani 1 1 d . . . . .
H5 H -0.151571 0.377587 0.922282 0.035 Uiso 1 1 calc R U . . .
C4 C -0.0654(3) 0.5503(2) 0.90829(12) 0.0319(5) Uani 1 1 d . . . . .
H4 H -0.133185 0.588094 0.944620 0.038 Uiso 1 1 calc R U . . .
C2 C 0.1456(3) 0.56425(19) 0.81638(12) 0.0282(4) Uani 1 1 d . . . . .
H2 H 0.221819 0.612109 0.789711 0.034 Uiso 1 1 calc R U . . .
C3 C 0.0442(3) 0.6199(2) 0.86831(13) 0.0323(5) Uani 1 1 d . . . . .
H3 H 0.050082 0.705911 0.876452 0.039 Uiso 1 1 calc R U . . .
C21 C 0.4929(3) 0.1714(2) 0.55799(17) 0.0421(6) Uani 1 1 d . . . . .
H21A H 0.574549 0.199513 0.522250 0.063 Uiso 1 1 calc R U . . .
H21B H 0.406092 0.132172 0.529795 0.063 Uiso 1 1 calc R U . . .
H21C H 0.539714 0.112175 0.593447 0.063 Uiso 1 1 calc R U . . .

loop_
_atom_site_aniso_label
_atom_site_aniso_U_11
_atom_site_aniso_U_22
_atom_site_aniso_U_33
_atom_site_aniso_U_23
_atom_site_aniso_U_13
_atom_site_aniso_U_12
O1 0.0225(7) 0.0261(7) 0.0234(7) -0.0001(5) 0.0020(6) -0.0026(6)
O3 0.0298(8) 0.0295(7) 0.0414(9) -0.0143(7) 0.0030(7) -0.0008(6)
O2 0.0262(9) 0.0313(8) 0.0602(12) -0.0085(8) 0.0024(8) 0.0059(7)
N1 0.0211(8) 0.0250(7) 0.0175(7) 0.0037(6) 0.0005(6) 0.0011(7)
C13 0.0232(10) 0.0192(8) 0.0171(9) -0.0013(7) 0.0003(7) 0.0004(7)
C18 0.0248(10) 0.0166(8) 0.0177(8) -0.0013(7) 0.0002(7) 0.0027(8)
C12 0.0243(10) 0.0191(8) 0.0163(8) -0.0023(7) 0.0007(7) 0.0007(8)
C14 0.0246(10) 0.0205(8) 0.0187(9) 0.0006(7) 0.0019(8) 0.0005(7)
C11 0.0202(10) 0.0228(9) 0.0200(9) 0.0005(7) 0.0002(8) 0.0013(7)
C20 0.0267(10) 0.0250(9) 0.0159(8) 0.0019(7) -0.0019(8) -0.0003(8)
C16 0.0221(10) 0.0251(9) 0.0240(9) -0.0039(8) -0.0014(8) 0.0017(8)
C17 0.0243(10) 0.0231(9) 0.0189(9) -0.0004(7) 0.0017(8) 0.0003(8)
C7 0.0302(11) 0.0206(8) 0.0182(10) 0.0037(7) 0.0010(8) 0.0004(8)
C19 0.0264(11) 0.0216(9) 0.0231(10) 0.0027(7) -0.0001(8) 0.0020(8)
C6 0.0307(12) 0.0273(9) 0.0190(9) 0.0052(8) -0.0033(8) -0.0043(8)
C15 0.0258(10) 0.0242(9) 0.0209(9) 0.0000(8) -0.0036(8) 0.0031(8)
C10 0.0269(11) 0.0303(10) 0.0234(10) -0.0005(8) -0.0056(8) 0.0002(9)
C9 0.0320(11) 0.0344(11) 0.0211(10) 0.0009(8) -0.0052(8) 0.0064(9)
C8 0.0371(13) 0.0268(9) 0.0199(10) 0.0025(8) 0.0003(9) 0.0080(9)
C5 0.0257(11) 0.0415(11) 0.0206(10) 0.0070(8) -0.0006(8) -0.0047(9)
C4 0.0287(11) 0.0425(12) 0.0246(10) -0.0037(9) 0.0040(9) 0.0008(10)
C2 0.0295(11) 0.0269(10) 0.0281(10) -0.0005(8) 0.0076(9) -0.0032(8)
C3 0.0328(12) 0.0297(10) 0.0343(12) -0.0046(9) 0.0039(10) 0.0006(10)
C21 0.0430(15) 0.0316(12) 0.0517(16) -0.0187(11) 0.0079(12) -0.0008(11)

loop_
_atom_type_symbol
_atom_type_description
_atom_type_scat_dispersion_real
_atom_type_scat_dispersion_imag
_atom_type_scat_source
C C 0.0181 0.0091 'International Tables Vol C Tables 4.2.6.8 and 6.1.1.4'
H H 0.0000 0.0000 'International Tables Vol C Tables 4.2.6.8 and 6.1.1.4'
N N 0.0311 0.0180 'International Tables Vol C Tables 4.2.6.8 and 6.1.1.4'
O O 0.0492 0.0322 'International Tables Vol C Tables 4.2.6.8 and 6.1.1.4'

loop_
_geom_angle_atom_site_label_1
_geom_angle_atom_site_label_2
_geom_angle_atom_site_label_3
_geom_angle
_geom_angle_site_symmetry_1
_geom_angle_site_symmetry_3
_geom_angle_publ_flag
C19 O3 C21 115.02(18) . . ?
C18 N1 C11 111.04(15) . . ?
C18 N1 C7 126.17(17) . . ?
C11 N1 C7 122.31(16) . . ?
C18 C13 C12 108.02(16) . . ?
C14 C13 C18 121.08(18) . . ?
C14 C13 C12 130.88(17) . . ?
N1 C18 C13 110.67(17) . . ?
N1 C18 C17 128.96(19) . . ?
C17 C18 C13 120.36(18) . . ?
O1 C12 C13 130.79(17) . . ?
O1 C12 C11 123.64(18) . . ?
C13 C12 C11 105.57(16) . . ?
C13 C14 H14 120.8 . . ?
C15 C14 C13 118.41(18) . . ?
C15 C14 H14 120.8 . . ?
N1 C11 C12 102.80(15) . . ?
N1 C11 C19 113.80(16) . . ?
N1 C11 C10 111.13(16) . . ?
C19 C11 C12 104.62(15) . . ?
C10 C11 C12 115.75(16) . . ?
C10 C11 C19 108.65(17) . . ?
C6 C20 C7 119.85(17) . . ?
C6 C20 C2 119.11(19) . . ?
C2 C20 C7 120.78(18) . . ?
C17 C16 H16 118.8 . . ?
C17 C16 C15 122.32(19) . . ?
C15 C16 H16 118.8 . . ?
C18 C17 H17 121.2 . . ?
C16 C17 C18 117.60(19) . . ?
C16 C17 H17 121.2 . . ?
N1 C7 C20 111.85(16) . . ?
N1 C7 H7 109.6 . . ?
N1 C7 C8 109.42(17) . . ?
C20 C7 H7 109.6 . . ?
C8 C7 C20 106.65(16) . . ?
C8 C7 H7 109.6 . . ?
O3 C19 C11 112.08(17) . . ?
O2 C19 O3 124.65(19) . . ?
O2 C19 C11 123.16(19) . . ?
C20 C6 H6 119.8 . . ?
C20 C6 C5 120.37(19) . . ?
C5 C6 H6 119.8 . . ?
C14 C15 C16 120.22(19) . . ?
C14 C15 H15 119.9 . . ?
C16 C15 H15 119.9 . . ?
C11 C10 H10A 110.3 . . ?
C11 C10 H10B 110.3 . . ?
H10A C10 H10B 108.5 . . ?
C9 C10 C11 107.11(17) . . ?
C9 C10 H10A 110.3 . . ?
C9 C10 H10B 110.3 . . ?
C10 C9 H9 118.7 . . ?
C8 C9 C10 122.6(2) . . ?
C8 C9 H9 118.7 . . ?
C7 C8 H8 117.9 . . ?
C9 C8 C7 124.26(19) . . ?
C9 C8 H8 117.9 . . ?
C6 C5 H5 119.9 . . ?
C4 C5 C6 120.2(2) . . ?
C4 C5 H5 119.9 . . ?
C5 C4 H4 120.1 . . ?
C5 C4 C3 119.8(2) . . ?
C3 C4 H4 120.1 . . ?
C20 C2 H2 119.8 . . ?
C3 C2 C20 120.3(2) . . ?
C3 C2 H2 119.8 . . ?
C4 C3 C2 120.1(2) . . ?
C4 C3 H3 120.0 . . ?
C2 C3 H3 120.0 . . ?
O3 C21 H21A 109.5 . . ?
O3 C21 H21B 109.5 . . ?
O3 C21 H21C 109.5 . . ?
H21A C21 H21B 109.5 . . ?
H21A C21 H21C 109.5 . . ?
H21B C21 H21C 109.5 . . ?

loop_
_geom_bond_atom_site_label_1
_geom_bond_atom_site_label_2
_geom_bond_distance
_geom_bond_site_symmetry_2
_geom_bond_publ_flag
O1 C12 1.222(2) . ?
O3 C19 1.327(3) . ?
O3 C21 1.457(3) . ?
O2 C19 1.198(3) . ?
N1 C18 1.370(3) . ?
N1 C11 1.444(3) . ?
N1 C7 1.455(2) . ?
C13 C18 1.410(3) . ?
C13 C12 1.452(3) . ?
C13 C14 1.398(3) . ?
C18 C17 1.397(3) . ?
C12 C11 1.555(3) . ?
C14 H14 0.9500 . ?
C14 C15 1.381(3) . ?
C11 C19 1.541(3) . ?
C11 C10 1.522(3) . ?
C20 C7 1.529(3) . ?
C20 C6 1.389(3) . ?
C20 C2 1.398(3) . ?
C16 H16 0.9500 . ?
C16 C17 1.386(3) . ?
C16 C15 1.403(3) . ?
C17 H17 0.9500 . ?
C7 H7 1.0000 . ?
C7 C8 1.509(3) . ?
C6 H6 0.9500 . ?
C6 C5 1.389(3) . ?
C15 H15 0.9500 . ?
C10 H10A 0.9900 . ?
C10 H10B 0.9900 . ?
C10 C9 1.505(3) . ?
C9 H9 0.9500 . ?
C9 C8 1.327(3) . ?
C8 H8 0.9500 . ?
C5 H5 0.9500 . ?
C5 C4 1.386(3) . ?
C4 H4 0.9500 . ?
C4 C3 1.386(3) . ?
C2 H2 0.9500 . ?
C2 C3 1.389(3) . ?
C3 H3 0.9500 . ?
C21 H21A 0.9800 . ?
C21 H21B 0.9800 . ?
C21 H21C 0.9800 . ?

loop_
_geom_torsion_atom_site_label_1
_geom_torsion_atom_site_label_2
_geom_torsion_atom_site_label_3
_geom_torsion_atom_site_label_4
_geom_torsion
_geom_torsion_site_symmetry_1
_geom_torsion_site_symmetry_2
_geom_torsion_site_symmetry_3
_geom_torsion_site_symmetry_4
_geom_torsion_publ_flag
O1 C12 C11 N1 167.66(17) . . . . ?
O1 C12 C11 C19 -73.2(2) . . . . ?
O1 C12 C11 C10 46.3(3) . . . . ?
N1 C18 C17 C16 178.48(18) . . . . ?
N1 C11 C19 O3 19.5(2) . . . . ?
N1 C11 C19 O2 -164.1(2) . . . . ?
N1 C11 C10 C9 51.8(2) . . . . ?
N1 C7 C8 C9 13.6(3) . . . . ?
C13 C18 C17 C16 -0.3(3) . . . . ?
C13 C12 C11 N1 -13.00(18) . . . . ?
C13 C12 C11 C19 106.14(17) . . . . ?
C13 C12 C11 C10 -134.33(18) . . . . ?
C13 C14 C15 C16 0.2(3) . . . . ?
C18 N1 C11 C12 13.4(2) . . . . ?
C18 N1 C11 C19 -99.12(19) . . . . ?
C18 N1 C11 C10 137.84(17) . . . . ?
C18 N1 C7 C20 -55.3(2) . . . . ?
C18 N1 C7 C8 -173.23(18) . . . . ?
C18 C13 C12 O1 -172.24(19) . . . . ?
C18 C13 C12 C11 8.48(19) . . . . ?
C18 C13 C14 C15 0.0(3) . . . . ?
C12 C13 C18 N1 -0.3(2) . . . . ?
C12 C13 C18 C17 178.65(18) . . . . ?
C12 C13 C14 C15 -178.26(19) . . . . ?
C12 C11 C19 O3 -91.88(19) . . . . ?
C12 C11 C19 O2 84.5(3) . . . . ?
C12 C11 C10 C9 168.53(17) . . . . ?
C14 C13 C18 N1 -178.96(17) . . . . ?
C14 C13 C18 C17 0.0(3) . . . . ?
C14 C13 C12 O1 6.2(3) . . . . ?
C14 C13 C12 C11 -173.08(19) . . . . ?
C11 N1 C18 C13 -8.9(2) . . . . ?
C11 N1 C18 C17 172.25(19) . . . . ?
C11 N1 C7 C20 133.38(19) . . . . ?
C11 N1 C7 C8 15.4(2) . . . . ?
C11 C10 C9 C8 -27.8(3) . . . . ?
C20 C7 C8 C9 -107.5(2) . . . . ?
C20 C6 C5 C4 0.9(3) . . . . ?
C20 C2 C3 C4 1.0(4) . . . . ?
C17 C16 C15 C14 -0.5(3) . . . . ?
C7 N1 C18 C13 178.96(17) . . . . ?
C7 N1 C18 C17 0.1(3) . . . . ?
C7 N1 C11 C12 -174.08(16) . . . . ?
C7 N1 C11 C19 73.4(2) . . . . ?
C7 N1 C11 C10 -49.6(2) . . . . ?
C7 C20 C6 C5 172.88(18) . . . . ?
C7 C20 C2 C3 -173.8(2) . . . . ?
C19 C11 C10 C9 -74.2(2) . . . . ?
C6 C20 C7 N1 148.01(18) . . . . ?
C6 C20 C7 C8 -92.4(2) . . . . ?
C6 C20 C2 C3 0.3(3) . . . . ?
C6 C5 C4 C3 0.4(3) . . . . ?
C15 C16 C17 C18 0.5(3) . . . . ?
C10 C11 C19 O3 143.93(18) . . . . ?
C10 C11 C19 O2 -39.7(3) . . . . ?
C10 C9 C8 C7 -5.6(3) . . . . ?
C5 C4 C3 C2 -1.4(4) . . . . ?
C2 C20 C7 N1 -38.0(3) . . . . ?
C2 C20 C7 C8 81.6(2) . . . . ?
C2 C20 C6 C5 -1.2(3) . . . . ?
C21 O3 C19 O2 -1.1(3) . . . . ?
C21 O3 C19 C11 175.17(19) . . . . ?
